data_2207651
loop_
_publ_author_name
'Zhao, Hui'
'Sun, Li-Ping'
'Ng, Seik Weng'

_publ_section_title
;
 2,6-Bis(4-aminophenyl)benzo[1,2-<i>d</i>:5,4-<i>d</i>']dioxazole
 1-methylpyrrolidin-2-one trisolvate
;
_journal_coeditor_code SJ6158
_journal_issue 12
_journal_name_full 'Acta Crystallographica Section E'
_journal_page_first o4158
_journal_page_last o4159
_journal_paper_doi 10.1107/S1600536805036986
_journal_volume 61
_journal_year 2005
_chemical_formula_iupac 'C20 H14 N4 O2, 3C5 H9 N O'
_chemical_formula_moiety 'C20 H14 N4 O2, 3C5 H9 N O'
_chemical_formula_sum 'C35 H41 N7 O5'
_chemical_formula_weight 639.75
_chemical_name_systematic
;
2,6-Bis(4-aminophenyl)benzo[1,2-d:5,4-d']dioxazole 1-methylpyrrolidin-2-one
trisolvate
;
_space_group_IT_number 2
_symmetry_cell_setting triclinic
_symmetry_space_group_name_Hall '-P 1'
_symmetry_space_group_name_H-M 'P -1'
_atom_sites_solution_hydrogens geom
_atom_sites_solution_primary direct
_atom_sites_solution_secondary difmap
_audit_creation_method SHELXL-97
_cell_angle_alpha 94.920(10)
_cell_angle_beta 92.88(2)
_cell_angle_gamma 99.190(10)
_cell_formula_units_Z 2
_cell_length_a 7.586(2)
_cell_length_b 12.525(2)
_cell_length_c 17.627(2)
_cell_measurement_reflns_used 14761
_cell_measurement_temperature 295(2)
_cell_measurement_theta_max 27.4
_cell_measurement_theta_min 3.0
_cell_volume 1643.7(5)
_computing_cell_refinement RAPID-AUTO
_computing_data_collection 'RAPID-AUTO (Rigaku Corporation, 1998)'
_computing_data_reduction 'CrystalStructure (Rigaku/MSC, 2002)'
_computing_molecular_graphics 'ORTEPII (Johnson, 1976)'
_computing_publication_material SHELXL97
_computing_structure_refinement 'SHELXL97 (Sheldrick, 1997)'
_computing_structure_solution 'SHELXS97 (Sheldrick, 1997)'
_diffrn_ambient_temperature 295(2)
_diffrn_measured_fraction_theta_full 0.98
_diffrn_measured_fraction_theta_max 0.98
_diffrn_measurement_device_type 'Rigaku R-AXIS RAPID IP'
_diffrn_measurement_method \w
_diffrn_radiation_monochromator graphite
_diffrn_radiation_source 'fine-focus sealed tube'
_diffrn_radiation_type MoK\a
_diffrn_radiation_wavelength 0.71073
_diffrn_reflns_av_R_equivalents 0.038
_diffrn_reflns_av_sigmaI/netI 0.049
_diffrn_reflns_limit_h_max 9
_diffrn_reflns_limit_h_min -9
_diffrn_reflns_limit_k_max 16
_diffrn_reflns_limit_k_min -16
_diffrn_reflns_limit_l_max 22
_diffrn_reflns_limit_l_min -22
_diffrn_reflns_number 15592
_diffrn_reflns_theta_full 27.4
_diffrn_reflns_theta_max 27.4
_diffrn_reflns_theta_min 3.0
_diffrn_standards_decay_% 0
_diffrn_standards_interval_count 0
_diffrn_standards_interval_time 0
_diffrn_standards_number 0
_exptl_absorpt_coefficient_mu 0.089
_exptl_absorpt_correction_T_max 0.983
_exptl_absorpt_correction_T_min 0.654
_exptl_absorpt_correction_type multi-scan
_exptl_absorpt_process_details '(ABSCOR; Higashi, 1995)'
_exptl_crystal_colour Yellow
_exptl_crystal_density_diffrn 1.293
_exptl_crystal_density_method 'not measured'
_exptl_crystal_description Prism
_exptl_crystal_F_000 680
_exptl_crystal_size_max 0.39
_exptl_crystal_size_mid 0.27
_exptl_crystal_size_min 0.20
_refine_diff_density_max 0.50
_refine_diff_density_min -0.19
_refine_ls_extinction_method none
_refine_ls_goodness_of_fit_ref 1.02
_refine_ls_hydrogen_treatment constr
_refine_ls_matrix_type full
_refine_ls_number_parameters 427
_refine_ls_number_reflns 7333
_refine_ls_number_restraints 0
_refine_ls_restrained_S_all 1.02
_refine_ls_R_factor_all 0.129
_refine_ls_R_factor_gt 0.066
_refine_ls_shift/su_max 0.001
_refine_ls_shift/su_mean 0.000
_refine_ls_structure_factor_coef Fsqd
_refine_ls_weighting_details 'calc w=1/[\s^2^(Fo^2^)+(0.0898P)^2^+0.1894P] where P=(Fo^2^+2Fc^2^)/3'
_refine_ls_weighting_scheme calc
_refine_ls_wR_factor_gt 0.155
_refine_ls_wR_factor_ref 0.184
_reflns_number_gt 4014
_reflns_number_total 7333
_reflns_threshold_expression I>2\s(I)
_cod_data_source_file sj6158.cif
_cod_data_source_block I
_cod_depositor_comments
;
The following automatic conversions were performed:
'_symmetry_cell_setting' value 'Triclinic' changed to 'triclinic'
according to '/home/saulius/struct/CIF-dictionaries/cif_core.dic'
dictionary named 'cif_core.dic' version 2.4.1 from
2010-06-29.

'_exptl_absorpt_correction_type' value 'Multi-scan' changed
to 'multi-scan' according to
'/home/saulius/struct/CIF-dictionaries/cif_core.dic' dictionary named
'cif_core.dic' version 2.4.1 from 2010-06-29.

Automatic conversion script
Id: cif_fix_enum 1527 2010-12-29 10:47:43Z saulius 

The following automatic conversions were performed:

'_symmetry_cell_setting' value 'Triclinic' changed to 'triclinic'
according to /home/saulius/struct/CIF-dictionaries/cif_core.dic
dictionary named 'cif_core.dic' version 2.4.1 from
2010-06-29.

'_exptl_absorpt_correction_type' value 'Multi-scan'
changed to 'multi-scan' according to
/home/saulius/struct/CIF-dictionaries/cif_core.dic dictionary named
'cif_core.dic' version 2.4.1 from 2010-06-29.

Automatic conversion script
Id: cif_fix_values 1715 2011-07-08 13:25:40Z adriana 
;
_cod_original_cell_volume 1643.8(6)
_cod_database_code 2207651
_cod_database_fobs_code 2207651

loop_
_symmetry_equiv_pos_as_xyz
'x, y, z'
'-x, -y, -z'

loop_
_atom_site_label
_atom_site_fract_x
_atom_site_fract_y
_atom_site_fract_z
_atom_site_U_iso_or_equiv
_atom_site_adp_type
_atom_site_calc_flag
_atom_site_refinement_flags
_atom_site_occupancy
_atom_site_type_symbol
O1 0.3373(2) 0.92250(10) 0.56460(10) 0.0470(10) Uani d . 1 O
O2 0.3879(2) 0.69850(10) 0.32730(10) 0.0460(10) Uani d . 1 O
O3 0.1506(3) 1.3944(2) 0.89790(10) 0.0830(10) Uani d . 1 O
O4 0.2400(4) 0.0954(2) 0.05430(10) 0.1040(10) Uani d . 1 O
O5 0.8782(3) 0.7872(2) 0.42050(10) 0.0980(10) Uani d . 1 O
N1 0.2605(4) 1.1666(2) 0.89270(10) 0.0790(10) Uani d . 1 N
N2 0.4007(3) 0.79040(10) 0.63560(10) 0.0450(10) Uani d . 1 N
N3 0.4552(3) 0.56180(10) 0.39220(10) 0.0440(10) Uani d . 1 N
N4 0.3669(4) 0.3433(2) 0.04200(10) 0.0760(10) Uani d . 1 N
N5 0.0963(3) 1.4981(2) 0.8021(2) 0.0690(10) Uani d . 1 N
N6 0.1999(3) -0.0083(2) 0.1526(2) 0.0770(10) Uani d . 1 N
N7 0.8890(3) 0.8021(2) 0.55030(10) 0.0620(10) Uani d . 1 N
C1 0.2831(4) 1.0996(2) 0.82990(10) 0.0540(10) Uani d . 1 C
C2 0.3174(4) 0.9937(2) 0.83720(10) 0.0570(10) Uani d . 1 C
C3 0.3421(3) 0.9263(2) 0.77470(10) 0.0500(10) Uani d . 1 C
C4 0.3340(3) 0.9603(2) 0.70110(10) 0.0420(10) Uani d . 1 C
C5 0.3007(3) 1.0659(2) 0.69360(10) 0.0480(10) Uani d . 1 C
C6 0.2769(3) 1.1335(2) 0.75670(10) 0.0530(10) Uani d . 1 C
C7 0.3597(3) 0.8869(2) 0.63600(10) 0.0420(10) Uani d . 1 C
C8 0.3655(3) 0.8370(2) 0.51470(10) 0.0410(10) Uani d . 1 C
C9 0.3555(3) 0.8310(2) 0.43620(10) 0.0480(10) Uani d . 1 C
C10 0.3898(3) 0.7329(2) 0.40400(10) 0.0400(10) Uani d . 1 C
C11 0.4325(3) 0.6481(2) 0.44480(10) 0.0390(10) Uani d . 1 C
C12 0.4404(3) 0.6567(2) 0.52390(10) 0.0450(10) Uani d . 1 C
C13 0.4062(3) 0.7544(2) 0.55830(10) 0.0400(10) Uani d . 1 C
C14 0.4272(3) 0.5943(2) 0.32600(10) 0.0410(10) Uani d . 1 C
C15 0.4224(3) 0.5330(2) 0.25170(10) 0.0410(10) Uani d . 1 C
C16 0.3888(4) 0.5779(2) 0.18420(10) 0.0540(10) Uani d . 1 C
C17 0.3719(4) 0.5158(2) 0.11500(10) 0.0580(10) Uani d . 1 C
C18 0.3870(3) 0.4064(2) 0.11010(10) 0.0530(10) Uani d . 1 C
C19 0.4267(3) 0.3617(2) 0.17830(10) 0.0490(10) Uani d . 1 C
C20 0.4436(3) 0.4237(2) 0.24730(10) 0.0450(10) Uani d . 1 C
C21 0.0789(4) 1.4137(3) 0.7399(2) 0.0890(10) Uani d . 1 C
C22 0.0752(4) 1.6075(2) 0.7882(2) 0.0690(10) Uani d . 1 C
C23 0.1052(5) 1.6697(3) 0.8680(2) 0.0820(10) Uani d . 1 C
C24 0.1341(4) 1.5884(2) 0.9225(2) 0.0730(10) Uani d . 1 C
C25 0.1288(4) 1.4815(2) 0.8732(2) 0.0660(10) Uani d . 1 C
C26 0.1740(5) 0.0764(3) 0.2098(2) 0.0860(10) Uani d . 1 C
C27 0.2067(4) -0.1175(2) 0.1732(2) 0.0770(10) Uani d . 1 C
C28 0.2326(5) -0.1800(3) 0.0971(2) 0.0990(10) Uani d . 1 C
C29 0.2484(5) -0.1002(3) 0.0392(2) 0.0870(10) Uani d . 1 C
C30 0.2290(4) 0.0089(3) 0.0828(2) 0.0770(10) Uani d . 1 C
C31 0.8935(4) 0.7485(2) 0.4815(2) 0.0650(10) Uani d . 1 C
C32 0.9199(4) 0.6342(2) 0.4919(2) 0.0720(10) Uani d . 1 C
C33 0.9406(4) 0.6293(2) 0.5778(2) 0.0740(10) Uani d . 1 C
C34 0.8991(4) 0.7368(2) 0.6138(2) 0.0650(10) Uani d . 1 C
C35 0.8528(4) 0.9113(2) 0.5616(2) 0.0770(10) Uani d . 1 C
H1n1 0.2418 1.2317 0.8877 0.094 Uiso calc R 1 H
H1n2 0.2649 1.1438 0.9373 0.094 Uiso calc R 1 H
H4n1 0.3441 0.3712 0.0004 0.091 Uiso calc R 1 H
H4n2 0.3770 0.2758 0.0408 0.091 Uiso calc R 1 H
H2 0.3233 0.9691 0.8854 0.068 Uiso calc R 1 H
H3 0.3646 0.8567 0.7812 0.060 Uiso calc R 1 H
H5 0.2946 1.0906 0.6454 0.058 Uiso calc R 1 H
H6 0.2562 1.2035 0.7503 0.064 Uiso calc R 1 H
H9 0.3286 0.8866 0.4082 0.058 Uiso calc R 1 H
H12 0.4669 0.6010 0.5518 0.054 Uiso calc R 1 H
H16 0.3775 0.6508 0.1857 0.065 Uiso calc R 1 H
H17 0.3500 0.5479 0.0705 0.070 Uiso calc R 1 H
H19 0.4416 0.2893 0.1767 0.059 Uiso calc R 1 H
H20 0.4695 0.3926 0.2917 0.054 Uiso calc R 1 H
H21a 0.1803 1.4260 0.7094 0.133 Uiso calc R 1 H
H21b -0.0286 1.4144 0.7089 0.133 Uiso calc R 1 H
H21c 0.0734 1.3444 0.7599 0.133 Uiso calc R 1 H
H22a -0.0437 1.6094 0.7660 0.083 Uiso calc R 1 H
H22b 0.1631 1.6377 0.7544 0.083 Uiso calc R 1 H
H23a 0.2089 1.7265 0.8702 0.098 Uiso calc R 1 H
H23b 0.0016 1.7026 0.8804 0.098 Uiso calc R 1 H
H24a 0.0406 1.5817 0.9581 0.088 Uiso calc R 1 H
H24b 0.2489 1.6095 0.9509 0.088 Uiso calc R 1 H
H26a 0.2804 0.0966 0.2431 0.129 Uiso calc R 1 H
H26b 0.0751 0.0505 0.2389 0.129 Uiso calc R 1 H
H26c 0.1493 0.1386 0.1854 0.129 Uiso calc R 1 H
H27a 0.0963 -0.1482 0.1943 0.092 Uiso calc R 1 H
H27b 0.3061 -0.1180 0.2099 0.092 Uiso calc R 1 H
H28a 0.3400 -0.2126 0.1009 0.118 Uiso calc R 1 H
H28b 0.1311 -0.2372 0.0831 0.118 Uiso calc R 1 H
H29a 0.1548 -0.1209 -0.0013 0.105 Uiso calc R 1 H
H29b 0.3637 -0.0952 0.0172 0.105 Uiso calc R 1 H
H32a 1.0261 0.6179 0.4679 0.086 Uiso calc R 1 H
H32b 0.8174 0.5825 0.4697 0.086 Uiso calc R 1 H
H33a 1.0616 0.6205 0.5932 0.089 Uiso calc R 1 H
H33b 0.8580 0.5688 0.5932 0.089 Uiso calc R 1 H
H34a 0.7864 0.7260 0.6380 0.078 Uiso calc R 1 H
H34b 0.9932 0.7709 0.6516 0.078 Uiso calc R 1 H
H35a 0.9544 0.9572 0.5883 0.115 Uiso calc R 1 H
H35b 0.7500 0.9123 0.5911 0.115 Uiso calc R 1 H
H35c 0.8298 0.9373 0.5130 0.115 Uiso calc R 1 H

loop_
_atom_site_aniso_label
_atom_site_aniso_U_11
_atom_site_aniso_U_22
_atom_site_aniso_U_33
_atom_site_aniso_U_12
_atom_site_aniso_U_13
_atom_site_aniso_U_23
O1 0.0650(10) 0.0360(10) 0.0410(10) 0.0150(10) 0.0050(10) 0.0030(10)
O2 0.0670(10) 0.0370(10) 0.0370(10) 0.0140(10) 0.0020(10) 0.0050(10)
O3 0.097(2) 0.0660(10) 0.091(2) 0.0200(10) 0.0010(10) 0.0330(10)
O4 0.174(3) 0.0590(10) 0.082(2) 0.0170(10) -0.002(2) 0.0250(10)
O5 0.111(2) 0.127(2) 0.068(2) 0.042(2) 0.0070(10) 0.038(2)
N1 0.127(2) 0.062(2) 0.049(2) 0.031(2) 0.0040(10) -0.0090(10)
N2 0.0570(10) 0.0390(10) 0.0410(10) 0.0130(10) 0.0020(10) 0.0040(10)
N3 0.0560(10) 0.0380(10) 0.0400(10) 0.0140(10) 0.0010(10) 0.0030(10)
N4 0.117(2) 0.0620(10) 0.0460(10) 0.0210(10) -0.0070(10) -0.0090(10)
N5 0.065(2) 0.070(2) 0.076(2) 0.0160(10) 0.0030(10) 0.0170(10)
N6 0.074(2) 0.081(2) 0.078(2) 0.0110(10) 0.0010(10) 0.021(2)
N7 0.0620(10) 0.0570(10) 0.068(2) 0.0110(10) 0.0050(10) 0.0160(10)
C1 0.065(2) 0.0520(10) 0.045(2) 0.0120(10) 0.0010(10) -0.0060(10)
C2 0.076(2) 0.057(2) 0.0380(10) 0.0150(10) 0.0020(10) 0.0080(10)
C3 0.062(2) 0.0430(10) 0.046(2) 0.0150(10) 0.0020(10) 0.0060(10)
C4 0.0450(10) 0.0390(10) 0.0410(10) 0.0070(10) 0.0030(10) 0.0030(10)
C5 0.061(2) 0.0430(10) 0.0420(10) 0.0140(10) 0.0060(10) 0.0050(10)
C6 0.071(2) 0.0390(10) 0.054(2) 0.0170(10) 0.0070(10) 0.0030(10)
C7 0.0460(10) 0.0390(10) 0.0410(10) 0.0060(10) 0.0020(10) 0.0070(10)
C8 0.0480(10) 0.0330(10) 0.0440(10) 0.0100(10) 0.0040(10) 0.0020(10)
C9 0.070(2) 0.0360(10) 0.0430(10) 0.0150(10) 0.0020(10) 0.0100(10)
C10 0.0490(10) 0.0370(10) 0.0350(10) 0.0070(10) 0.0010(10) 0.0040(10)
C11 0.0450(10) 0.0320(10) 0.0420(10) 0.0100(10) 0.0020(10) 0.0030(10)
C12 0.0580(10) 0.0370(10) 0.0430(10) 0.0160(10) 0.0000(10) 0.0070(10)
C13 0.0470(10) 0.0380(10) 0.0370(10) 0.0090(10) -0.0010(10) 0.0060(10)
C14 0.0470(10) 0.0330(10) 0.0440(10) 0.0080(10) 0.0020(10) 0.0050(10)
C15 0.0450(10) 0.0390(10) 0.0400(10) 0.0090(10) 0.0010(10) 0.0020(10)
C16 0.080(2) 0.0390(10) 0.044(2) 0.0140(10) -0.0010(10) 0.0050(10)
C17 0.085(2) 0.0520(10) 0.0380(10) 0.0120(10) -0.0040(10) 0.0080(10)
C18 0.065(2) 0.0500(10) 0.0400(10) 0.0090(10) -0.0020(10) -0.0050(10)
C19 0.065(2) 0.0350(10) 0.048(2) 0.0140(10) 0.0020(10) -0.0010(10)
C20 0.0510(10) 0.0430(10) 0.0410(10) 0.0110(10) 0.0010(10) 0.0080(10)
C21 0.075(2) 0.094(2) 0.094(3) 0.019(2) -0.005(2) -0.017(2)
C22 0.069(2) 0.070(2) 0.074(2) 0.0180(10) -0.002(2) 0.027(2)
C23 0.096(2) 0.067(2) 0.087(2) 0.020(2) 0.012(2) 0.017(2)
C24 0.079(2) 0.073(2) 0.069(2) 0.013(2) 0.005(2) 0.016(2)
C25 0.055(2) 0.075(2) 0.073(2) 0.0090(10) 0.0060(10) 0.028(2)
C26 0.082(2) 0.090(2) 0.081(2) 0.011(2) 0.007(2) -0.011(2)
C27 0.081(2) 0.074(2) 0.080(2) 0.013(2) 0.008(2) 0.032(2)
C28 0.104(3) 0.071(2) 0.125(3) 0.015(2) 0.024(2) 0.029(2)
C29 0.114(3) 0.072(2) 0.076(2) 0.015(2) 0.001(2) 0.011(2)
C30 0.085(2) 0.067(2) 0.077(2) 0.007(2) -0.006(2) 0.019(2)
C31 0.055(2) 0.080(2) 0.064(2) 0.0130(10) 0.0030(10) 0.019(2)
C32 0.063(2) 0.072(2) 0.082(2) 0.018(2) -0.003(2) 0.001(2)
C33 0.070(2) 0.066(2) 0.091(2) 0.010(2) 0.008(2) 0.028(2)
C34 0.062(2) 0.0700(10) 0.064(2) 0.0080(10) 0.0020(10) 0.022(2)
C35 0.076(2) 0.058(2) 0.099(3) 0.014(2) 0.006(2) 0.016(2)

loop_
_atom_type_symbol
_atom_type_description
_atom_type_scat_dispersion_real
_atom_type_scat_dispersion_imag
_atom_type_scat_source
C C 0.0033 0.0016 'International Tables Vol C Tables 4.2.6.8 and 6.1.1.4'
H H 0.0000 0.0000 'International Tables Vol C Tables 4.2.6.8 and 6.1.1.4'
N N 0.0061 0.0033 'International Tables Vol C Tables 4.2.6.8 and 6.1.1.4'
O O 0.0106 0.0060 'International Tables Vol C Tables 4.2.6.8 and 6.1.1.4'

loop_
_geom_angle_atom_site_label_1
_geom_angle_atom_site_label_2
_geom_angle_atom_site_label_3
_geom_angle
_geom_angle_publ_flag
C8 O1 C7 104.36(16) no
C10 O2 C14 104.36(16) no
C7 N2 C13 105.28(18) no
C14 N3 C11 105.50(18) no
C25 N5 C21 123.3(3) no
C25 N5 C22 116.0(3) no
C21 N5 C22 120.7(3) no
C30 N6 C26 123.1(3) no
C30 N6 C27 116.4(3) no
C26 N6 C27 120.4(3) no
C31 N7 C35 123.7(3) no
C31 N7 C34 114.8(2) no
C35 N7 C34 121.0(3) no
N1 C1 C6 121.7(2) no
N1 C1 C2 120.8(2) no
C6 C1 C2 117.4(2) no
C3 C2 C1 121.3(2) no
C2 C3 C4 121.1(2) no
C3 C4 C5 117.8(2) no
C3 C4 C7 119.9(2) no
C5 C4 C7 122.3(2) no
C6 C5 C4 120.8(2) no
C5 C6 C1 121.6(2) no
N2 C7 O1 114.7(2) no
N2 C7 C4 128.3(2) no
O1 C7 C4 116.99(18) no
C9 C8 O1 127.3(2) no
C9 C8 C13 125.1(2) no
O1 C8 C13 107.59(19) no
C8 C9 C10 112.1(2) no
C9 C10 O2 127.65(19) no
C9 C10 C11 125.1(2) no
O2 C10 C11 107.27(18) no
C12 C11 N3 130.58(19) no
C12 C11 C10 121.2(2) no
N3 C11 C10 108.15(19) no
C11 C12 C13 115.2(2) no
C12 C13 C8 121.2(2) no
C12 C13 N2 130.7(2) no
C8 C13 N2 108.07(19) no
N3 C14 O2 114.71(19) no
N3 C14 C15 127.9(2) no
O2 C14 C15 117.28(19) no
C16 C15 C20 118.1(2) no
C16 C15 C14 122.1(2) no
C20 C15 C14 119.8(2) no
C17 C16 C15 121.0(2) no
C16 C17 C18 121.4(2) no
N4 C18 C17 122.1(2) no
N4 C18 C19 120.3(2) no
C17 C18 C19 117.6(2) no
C20 C19 C18 120.8(2) no
C19 C20 C15 121.0(2) no
N5 C22 C23 103.6(2) no
C24 C23 C22 106.5(3) no
C23 C24 C25 105.5(3) no
O3 C25 N5 126.8(3) no
O3 C25 C24 124.8(3) no
N5 C25 C24 108.4(3) no
N6 C27 C28 103.2(3) no
C29 C28 C27 106.8(3) no
C28 C29 C30 105.3(3) no
O4 C30 N6 127.4(3) no
O4 C30 C29 124.6(3) no
N6 C30 C29 108.0(3) no
O5 C31 N7 125.1(3) no
O5 C31 C32 126.1(3) no
N7 C31 C32 108.8(3) no
C31 C32 C33 105.3(3) no
C32 C33 C34 106.0(2) no
N7 C34 C33 104.2(2) no
C1 N1 H1n1 120.0 no
C1 N1 H1n2 120.0 no
H1n1 N1 H1n2 120.0 no
C18 N4 H4n1 120.0 no
C18 N4 H4n2 120.0 no
H4n1 N4 H4n2 120.0 no
C3 C2 H2 119.4 no
C1 C2 H2 119.4 no
C2 C3 H3 119.4 no
C4 C3 H3 119.4 no
C6 C5 H5 119.6 no
C4 C5 H5 119.6 no
C5 C6 H6 119.2 no
C1 C6 H6 119.2 no
C8 C9 H9 123.9 no
C10 C9 H9 123.9 no
C11 C12 H12 122.4 no
C13 C12 H12 122.4 no
C17 C16 H16 119.5 no
C15 C16 H16 119.5 no
C16 C17 H17 119.3 no
C18 C17 H17 119.3 no
C20 C19 H19 119.6 no
C18 C19 H19 119.6 no
C19 C20 H20 119.5 no
C15 C20 H20 119.5 no
N5 C21 H21a 109.5 no
N5 C21 H21b 109.5 no
H21a C21 H21b 109.5 no
N5 C21 H21c 109.5 no
H21a C21 H21c 109.5 no
H21b C21 H21c 109.5 no
N5 C22 H22a 111.0 no
C23 C22 H22a 111.0 no
N5 C22 H22b 111.0 no
C23 C22 H22b 111.0 no
H22a C22 H22b 109.0 no
C24 C23 H23a 110.4 no
C22 C23 H23a 110.4 no
C24 C23 H23b 110.4 no
C22 C23 H23b 110.4 no
H23a C23 H23b 108.6 no
C23 C24 H24a 110.6 no
C25 C24 H24a 110.6 no
C23 C24 H24b 110.6 no
C25 C24 H24b 110.6 no
H24a C24 H24b 108.8 no
N6 C26 H26a 109.5 no
N6 C26 H26b 109.5 no
H26a C26 H26b 109.5 no
N6 C26 H26c 109.5 no
H26a C26 H26c 109.5 no
H26b C26 H26c 109.5 no
N6 C27 H27a 111.1 no
C28 C27 H27a 111.1 no
N6 C27 H27b 111.1 no
C28 C27 H27b 111.1 no
H27a C27 H27b 109.1 no
C29 C28 H28a 110.4 no
C27 C28 H28a 110.4 no
C29 C28 H28b 110.4 no
C27 C28 H28b 110.4 no
H28a C28 H28b 108.6 no
C28 C29 H29a 110.7 no
C30 C29 H29a 110.7 no
C28 C29 H29b 110.7 no
C30 C29 H29b 110.7 no
H29a C29 H29b 108.8 no
C31 C32 H32a 110.7 no
C33 C32 H32a 110.7 no
C31 C32 H32b 110.7 no
C33 C32 H32b 110.7 no
H32a C32 H32b 108.8 no
C32 C33 H33a 110.5 no
C34 C33 H33a 110.5 no
C32 C33 H33b 110.5 no
C34 C33 H33b 110.5 no
H33a C33 H33b 108.7 no
N7 C34 H34a 110.9 no
C33 C34 H34a 110.9 no
N7 C34 H34b 110.9 no
C33 C34 H34b 110.9 no
H34a C34 H34b 108.9 no
N7 C35 H35a 109.5 no
N7 C35 H35b 109.5 no
H35a C35 H35b 109.5 no
N7 C35 H35c 109.5 no
H35a C35 H35c 109.5 no
H35b C35 H35c 109.5 no

loop_
_geom_bond_atom_site_label_1
_geom_bond_atom_site_label_2
_geom_bond_distance
_geom_bond_publ_flag
O1 C8 1.378(3) no
O1 C7 1.383(3) no
O2 C10 1.381(3) no
O2 C14 1.383(2) no
O3 C25 1.241(3) no
O4 C30 1.227(3) no
O5 C31 1.224(3) no
N1 C1 1.366(3) no
N2 C7 1.294(3) no
N2 C13 1.403(3) no
N3 C14 1.288(3) no
N3 C11 1.400(3) no
N4 C18 1.367(3) no
N5 C25 1.306(4) no
N5 C21 1.442(4) no
N5 C22 1.445(3) no
N6 C30 1.291(4) no
N6 C26 1.444(4) no
N6 C27 1.454(4) no
N7 C31 1.339(4) no
N7 C35 1.437(3) no
N7 C34 1.448(3) no
C1 C6 1.394(3) no
C1 C2 1.406(3) no
C2 C3 1.369(3) no
C3 C4 1.401(3) no
C4 C5 1.401(3) no
C4 C7 1.449(3) no
C5 C6 1.376(3) no
C8 C9 1.376(3) no
C8 C13 1.403(3) no
C9 C10 1.378(3) no
C10 C11 1.403(3) no
C11 C12 1.386(3) no
C12 C13 1.386(3) no
C14 C15 1.456(3) no
C15 C16 1.389(3) no
C15 C20 1.400(3) no
C16 C17 1.378(3) no
C17 C18 1.389(3) no
C18 C19 1.408(3) no
C19 C20 1.373(3) no
C22 C23 1.536(4) no
C23 C24 1.491(4) no
C24 C25 1.525(4) no
C27 C28 1.531(5) no
C28 C29 1.484(4) no
C29 C30 1.540(4) no
C31 C32 1.503(4) no
C32 C33 1.523(4) no
C33 C34 1.525(4) no
N1 H1n1 0.86 no
N1 H1n2 0.86 no
N4 H4n1 0.86 no
N4 H4n2 0.86 no
C2 H2 0.93 no
C3 H3 0.93 no
C5 H5 0.93 no
C6 H6 0.93 no
C9 H9 0.93 no
C12 H12 0.93 no
C16 H16 0.93 no
C17 H17 0.93 no
C19 H19 0.93 no
C20 H20 0.93 no
C21 H21a 0.96 no
C21 H21b 0.96 no
C21 H21c 0.96 no
C22 H22a 0.97 no
C22 H22b 0.97 no
C23 H23a 0.97 no
C23 H23b 0.97 no
C24 H24a 0.97 no
C24 H24b 0.97 no
C26 H26a 0.96 no
C26 H26b 0.96 no
C26 H26c 0.96 no
C27 H27a 0.97 no
C27 H27b 0.97 no
C28 H28a 0.97 no
C28 H28b 0.97 no
C29 H29a 0.97 no
C29 H29b 0.97 no
C32 H32a 0.97 no
C32 H32b 0.97 no
C33 H33a 0.97 no
C33 H33b 0.97 no
C34 H34a 0.97 no
C34 H34b 0.97 no
C35 H35a 0.96 no
C35 H35b 0.96 no
C35 H35c 0.96 no

loop_
_geom_hbond_atom_site_label_D
_geom_hbond_atom_site_label_H
_geom_hbond_atom_site_label_A
_geom_hbond_site_symmetry_A
_geom_hbond_distance_DH
_geom_hbond_distance_HA
_geom_hbond_distance_DA
_geom_hbond_angle_DHA
_geom_hbond_publ_flag
N1 H1n1 O3 . 0.86 2.25 3.092(3) 166 yes
N1 H1n2 O4 1_566 0.86 2.21 3.060(3) 172 yes
N4 H4n1 O3 1_544 0.86 2.34 3.122(3) 152 yes
N4 H4n2 O4 . 0.86 2.37 3.130(3) 148 yes

loop_
_geom_torsion_atom_site_label_1
_geom_torsion_atom_site_label_2
_geom_torsion_atom_site_label_3
_geom_torsion_atom_site_label_4
_geom_torsion
_geom_torsion_publ_flag
N1 C1 C2 C3 -179.3(2) no
C6 C1 C2 C3 -0.6(4) no
C1 C2 C3 C4 0.0(4) no
C2 C3 C4 C5 0.3(4) no
C2 C3 C4 C7 -179.7(2) no
C3 C4 C5 C6 0.0(4) no
C7 C4 C5 C6 -180.0(2) no
C4 C5 C6 C1 -0.6(4) no
N1 C1 C6 C5 179.7(2) no
C2 C1 C6 C5 0.9(4) no
C13 N2 C7 O1 -0.6(3) no
C13 N2 C7 C4 179.0(2) no
C8 O1 C7 N2 0.9(2) no
C8 O1 C7 C4 -178.7(2) no
C3 C4 C7 N2 -4.2(4) no
C5 C4 C7 N2 175.8(2) no
C3 C4 C7 O1 175.4(2) no
C5 C4 C7 O1 -4.6(3) no
C7 O1 C8 C9 178.8(2) no
C7 O1 C8 C13 -0.9(2) no
O1 C8 C9 C10 -179.4(2) no
C13 C8 C9 C10 0.2(3) no
C8 C9 C10 O2 178.7(2) no
C8 C9 C10 C11 -0.7(3) no
C14 O2 C10 C9 -178.8(2) no
C14 O2 C10 C11 0.7(2) no
C14 N3 C11 C12 177.6(2) no
C14 N3 C11 C10 -0.1(2) no
C9 C10 C11 C12 1.1(4) no
O2 C10 C11 C12 -178.4(2) no
C9 C10 C11 N3 179.1(2) no
O2 C10 C11 N3 -0.4(2) no
N3 C11 C12 C13 -178.4(2) no
C10 C11 C12 C13 -0.9(3) no
C11 C12 C13 C8 0.4(3) no
C11 C12 C13 N2 179.1(2) no
C9 C8 C13 C12 -0.1(4) no
O1 C8 C13 C12 179.5(2) no
C9 C8 C13 N2 -179.1(2) no
O1 C8 C13 N2 0.6(2) no
C7 N2 C13 C12 -178.8(2) no
C7 N2 C13 C8 0.0(2) no
C11 N3 C14 O2 0.7(2) no
C11 N3 C14 C15 -175.6(2) no
C10 O2 C14 N3 -0.9(2) no
C10 O2 C14 C15 175.8(2) no
N3 C14 C15 C16 179.3(2) no
O2 C14 C15 C16 3.2(3) no
N3 C14 C15 C20 2.4(4) no
O2 C14 C15 C20 -173.7(2) no
C20 C15 C16 C17 1.7(4) no
C14 C15 C16 C17 -175.2(2) no
C15 C16 C17 C18 0.3(4) no
C16 C17 C18 N4 178.6(2) no
C16 C17 C18 C19 -2.2(4) no
N4 C18 C19 C20 -178.7(2) no
C17 C18 C19 C20 2.1(4) no
C18 C19 C20 C15 -0.1(4) no
C16 C15 C20 C19 -1.8(3) no
C14 C15 C20 C19 175.2(2) no
C25 N5 C22 C23 1.3(3) no
C21 N5 C22 C23 -179.6(2) no
N5 C22 C23 C24 -2.3(3) no
C22 C23 C24 C25 2.4(3) no
C21 N5 C25 O3 0.6(5) no
C22 N5 C25 O3 179.7(3) no
C21 N5 C25 C24 -178.9(3) no
C22 N5 C25 C24 0.2(3) no
C23 C24 C25 O3 178.8(3) no
C23 C24 C25 N5 -1.7(3) no
C30 N6 C27 C28 -4.9(4) no
C26 N6 C27 C28 179.2(3) no
N6 C27 C28 C29 3.0(4) no
C27 C28 C29 C30 -0.7(4) no
C26 N6 C30 O4 0.3(6) no
C27 N6 C30 O4 -175.4(3) no
C26 N6 C30 C29 -179.7(3) no
C27 N6 C30 C29 4.6(4) no
C28 C29 C30 O4 177.8(4) no
C28 C29 C30 N6 -2.2(4) no
C35 N7 C31 O5 4.6(4) no
C34 N7 C31 O5 176.4(3) no
C35 N7 C31 C32 -175.4(2) no
C34 N7 C31 C32 -3.6(3) no
O5 C31 C32 C33 177.1(3) no
N7 C31 C32 C33 -2.9(3) no
C31 C32 C33 C34 7.8(3) no
C31 N7 C34 C33 8.4(3) no
C35 N7 C34 C33 -179.5(2) no
C32 C33 C34 N7 -9.5(3) no

loop_
_cod_related_entry_id
_cod_related_entry_database
_cod_related_entry_code
1 ChemSpider 21126822
